data_7007717
loop_
_publ_author_name
'Dervisi, Athanasia'
'Koursarou, Despina'
'Ooi, Li-Ling'
'Horton, Peter N.'
'Hursthouse, Michael B.'

_publ_section_title
;
 Synthesis and characterisation of benzyl phosphino-thioether and
 -thiolato Pd(II) complexes and their applications in Suzuki coupling
 reactions.
;
_journal_issue 48
_journal_name_full 'Dalton transactions (Cambridge, England : 2003)'
_journal_page_first 5717
_journal_page_last 5724
_journal_paper_doi 10.1039/B609607G
_journal_year 2006
_chemical_formula_moiety 'C27 H27 Cl2 P Pd S'
_chemical_formula_sum 'C27 H27 Cl2 P Pd S'
_chemical_formula_weight 591.82
_space_group_IT_number 2
_symmetry_cell_setting triclinic
_symmetry_space_group_name_Hall '-P 1'
_symmetry_space_group_name_H-M 'P -1'
_atom_sites_solution_hydrogens geom
_atom_sites_solution_primary direct
_atom_sites_solution_secondary difmap
_audit_creation_method SHELXL-97
_cell_angle_alpha 102.154(2)
_cell_angle_beta 99.477(2)
_cell_angle_gamma 103.735(2)
_cell_formula_units_Z 2
_cell_length_a 9.9134(3)
_cell_length_b 11.6302(5)
_cell_length_c 11.7817(4)
_cell_measurement_reflns_used 5554
_cell_measurement_temperature 120(2)
_cell_measurement_theta_max 27.485
_cell_measurement_theta_min 2.910
_cell_volume 1256.57(8)
_computing_cell_refinement 'DENZO (Otwinowski & Minor, 1997) & COLLECT (Hooft, R.W.W., 1998)'
_computing_data_collection 'COLLECT (Hooft, R.W.W., 1998)'
_computing_data_reduction 'DENZO (Otwinowski & Minor, 1997) & COLLECT (Hooft, R.W.W., 1998)'
_computing_molecular_graphics 'ORTEP3 for Windows (Farrugia, 1997)'
_computing_structure_refinement 'SHELXL-97 (Sheldrick, 1997b)'
_computing_structure_solution 'SHELXS-97 (Sheldrick, 1997a)'
_diffrn_ambient_temperature 120(2)
_diffrn_detector_area_resol_mean 9.091
_diffrn_measured_fraction_theta_full 0.997
_diffrn_measured_fraction_theta_max 0.997
_diffrn_measurement_device_type 'Bruker-Nonius 95mm CCD camera on \k-goniostat'
_diffrn_measurement_method '\f & \w scans'
_diffrn_radiation_monochromator '10cm confocal mirrors'
_diffrn_radiation_source 'Bruker-Nonius FR591 rotating anode'
_diffrn_radiation_type MoK\a
_diffrn_radiation_wavelength 0.71073
_diffrn_reflns_av_R_equivalents 0.0408
_diffrn_reflns_av_sigmaI/netI 0.0346
_diffrn_reflns_limit_h_max 12
_diffrn_reflns_limit_h_min -12
_diffrn_reflns_limit_k_max 15
_diffrn_reflns_limit_k_min -15
_diffrn_reflns_limit_l_max 15
_diffrn_reflns_limit_l_min -15
_diffrn_reflns_number 24762
_diffrn_reflns_theta_full 27.48
_diffrn_reflns_theta_max 27.48
_diffrn_reflns_theta_min 3.03
_exptl_absorpt_coefficient_mu 1.112
_exptl_absorpt_correction_T_max 0.9465
_exptl_absorpt_correction_T_min 0.8250
_exptl_absorpt_correction_type multi-scan
_exptl_absorpt_process_details 'SADABS V2.10 (Sheldrick, G.M., 2003)'
_exptl_crystal_colour 'Light Orange'
_exptl_crystal_density_diffrn 1.564
_exptl_crystal_density_method 'not measured'
_exptl_crystal_description Slab
_exptl_crystal_F_000 600
_exptl_crystal_size_max 0.18
_exptl_crystal_size_mid 0.16
_exptl_crystal_size_min 0.05
_refine_diff_density_max 0.515
_refine_diff_density_min -0.633
_refine_diff_density_rms 0.068
_refine_ls_extinction_coef 0.0047(6)
_refine_ls_extinction_expression Fc^*^=kFc[1+0.001xFc^2^\l^3^/sin(2\q)]^-1/4^
_refine_ls_extinction_method SHELXL
_refine_ls_goodness_of_fit_ref 1.056
_refine_ls_hydrogen_treatment constr
_refine_ls_matrix_type full
_refine_ls_number_parameters 420
_refine_ls_number_reflns 5748
_refine_ls_number_restraints 625
_refine_ls_restrained_S_all 1.021
_refine_ls_R_factor_all 0.0437
_refine_ls_R_factor_gt 0.0341
_refine_ls_shift/su_max 0.001
_refine_ls_shift/su_mean 0.000
_refine_ls_structure_factor_coef Fsqd
_refine_ls_weighting_details 'calc w=1/[\s^2^(Fo^2^)+(0.0252P)^2^+1.1836P] where P=(Fo^2^+2Fc^2^)/3'
_refine_ls_weighting_scheme calc
_refine_ls_wR_factor_gt 0.0745
_refine_ls_wR_factor_ref 0.0785
_reflns_number_gt 4902
_reflns_number_total 5748
_reflns_threshold_expression >2sigma(I)
_cod_data_source_file B609607G.txt
_cod_data_source_block '[Pd(5)Cl2]'
_cod_original_sg_symbol_H-M P-1
_cod_database_code 7007717

loop_
_symmetry_equiv_pos_as_xyz
'x, y, z'
'-x, -y, -z'

loop_
_atom_site_label
_atom_site_type_symbol
_atom_site_fract_x
_atom_site_fract_y
_atom_site_fract_z
_atom_site_U_iso_or_equiv
_atom_site_adp_type
_atom_site_occupancy
_atom_site_symmetry_multiplicity
_atom_site_calc_flag
_atom_site_refinement_flags
_atom_site_disorder_assembly
_atom_site_disorder_group
C1 C 1.0381(3) 0.2486(3) 0.5889(2) 0.0450(7) Uani 1 1 d U B .
H1A H 1.0969 0.3340 0.6274 0.054 Uiso 1 1 calc R . .
H1B H 1.1023 0.1987 0.5660 0.054 Uiso 1 1 calc R . .
C2 C 0.9306(3) 0.2452(3) 0.4777(3) 0.0609(9) Uani 1 1 d U . .
H2 H 0.8615 0.2868 0.5083 0.073 Uiso 1 1 calc R A 1
C3 C 0.9946(9) 0.3187(9) 0.3999(8) 0.050(2) Uani 0.515(9) 1 d PU B 1
H3A H 1.0496 0.4025 0.4478 0.060 Uiso 0.515(9) 1 calc PR B 1
H3B H 0.9188 0.3250 0.3373 0.060 Uiso 0.515(9) 1 calc PR B 1
C4 C 1.0916(8) 0.2530(7) 0.3443(5) 0.054(2) Uani 0.515(9) 1 d PU B 1
H4A H 1.1725 0.2563 0.4064 0.081 Uiso 0.515(9) 1 calc PR B 1
H4B H 1.1266 0.2927 0.2851 0.081 Uiso 0.515(9) 1 calc PR B 1
H4C H 1.0385 0.1672 0.3054 0.081 Uiso 0.515(9) 1 calc PR B 1
C5 C 0.8662(3) 0.3075(3) 0.7536(2) 0.0423(6) Uani 1 1 d U B .
C6 C 0.7210(3) 0.2895(3) 0.7277(3) 0.0665(10) Uani 1 1 d U . .
H6 H 0.6595 0.2120 0.6819 0.080 Uiso 1 1 calc R . .
C7 C 0.6642(4) 0.3843(3) 0.7683(4) 0.0857(14) Uani 1 1 d U . .
H7 H 0.5639 0.3715 0.7495 0.103 Uiso 1 1 calc R . .
C8 C 0.7516(4) 0.4959(3) 0.8351(3) 0.0711(11) Uani 1 1 d U . .
H8 H 0.7122 0.5606 0.8626 0.085 Uiso 1 1 calc R . .
C9 C 0.8964(4) 0.5143(3) 0.8623(3) 0.0679(10) Uani 1 1 d U . .
H9 H 0.9573 0.5917 0.9090 0.081 Uiso 1 1 calc R . .
C10 C 0.9532(3) 0.4208(3) 0.8220(3) 0.0569(8) Uani 1 1 d U . .
H10 H 1.0536 0.4341 0.8413 0.068 Uiso 1 1 calc R . .
C11 C 1.0764(3) 0.1851(2) 0.8162(2) 0.0353(5) Uani 1 1 d U B .
C12 C 1.0368(3) 0.1640(3) 0.9192(2) 0.0420(6) Uani 1 1 d U . .
H12 H 0.9394 0.1483 0.9232 0.050 Uiso 1 1 calc R . .
C13 C 1.1379(3) 0.1655(3) 1.0162(2) 0.0443(7) Uani 1 1 d U . .
H13 H 1.1095 0.1495 1.0858 0.053 Uiso 1 1 calc R . .
C14 C 1.2790(3) 0.1902(3) 1.0118(2) 0.0479(7) Uani 1 1 d U . .
H14 H 1.3486 0.1922 1.0786 0.057 Uiso 1 1 calc R . .
C15 C 1.3192(3) 0.2120(3) 0.9103(3) 0.0578(8) Uani 1 1 d U . .
H15 H 1.4171 0.2298 0.9076 0.069 Uiso 1 1 calc R . .
C16 C 1.2185(3) 0.2083(3) 0.8118(3) 0.0479(7) Uani 1 1 d U . .
H16 H 1.2471 0.2217 0.7415 0.058 Uiso 1 1 calc R . .
C17 C 0.6462(5) 0.0799(5) 0.3423(4) 0.0409(11) Uani 0.658(5) 1 d PDU B 1
H17A H 0.5836 -0.0042 0.3038 0.049 Uiso 0.658(5) 1 calc PR B 1
H17B H 0.6025 0.1185 0.4042 0.049 Uiso 0.658(5) 1 calc PR B 1
C18 C 0.6551(4) 0.1521(4) 0.2504(3) 0.0340(10) Uani 0.658(5) 1 d PDU B 1
C19 C 0.6756(15) 0.0966(8) 0.1442(8) 0.0466(17) Uani 0.658(5) 1 d PDU B 1
H19 H 0.6783 0.0138 0.1275 0.056 Uiso 0.658(5) 1 calc PR B 1
C20 C 0.6938(19) 0.1672(9) 0.0554(9) 0.064(2) Uani 0.658(5) 1 d PDU B 1
H20 H 0.7107 0.1308 -0.0190 0.077 Uiso 0.658(5) 1 calc PR B 1
C21 C 0.6865(6) 0.2825(7) 0.0797(6) 0.0701(18) Uani 0.658(5) 1 d PDU B 1
H21 H 0.6978 0.3276 0.0217 0.084 Uiso 0.658(5) 1 calc PR B 1
C22 C 0.664(3) 0.3353(15) 0.1830(17) 0.063(2) Uani 0.658(5) 1 d PDU B 1
C23 C 0.6560(15) 0.4617(10) 0.2075(11) 0.098(3) Uani 0.658(5) 1 d PDU B 1
H23 H 0.6643 0.5062 0.1487 0.117 Uiso 0.658(5) 1 calc PR B 1
C24 C 0.6369(9) 0.5142(9) 0.3146(12) 0.114(3) Uani 0.658(5) 1 d PDU B 1
H24 H 0.6353 0.5974 0.3302 0.137 Uiso 0.658(5) 1 calc PR B 1
C25 C 0.6190(11) 0.4528(8) 0.4057(10) 0.099(3) Uani 0.658(5) 1 d PDU B 1
H25 H 0.6102 0.4937 0.4817 0.119 Uiso 0.658(5) 1 calc PR B 1
C26 C 0.6154(18) 0.3354(11) 0.3788(9) 0.077(3) Uani 0.658(5) 1 d PDU B 1
H26 H 0.5903 0.2898 0.4340 0.092 Uiso 0.658(5) 1 calc PR B 1
C27 C 0.6463(6) 0.2732(5) 0.2740(5) 0.0435(12) Uani 0.658(5) 1 d PDU B 1
P1 P 0.94238(7) 0.18812(6) 0.69281(6) 0.03411(15) Uani 1 1 d U . .
S1 S 0.8238(2) 0.0713(2) 0.41445(19) 0.0348(4) Uani 0.658(5) 1 d PDU B 1
Cl1 Cl 0.61931(7) -0.16308(7) 0.44996(6) 0.04799(18) Uani 1 1 d U . .
Cl2 Cl 0.72675(8) -0.03868(7) 0.74835(6) 0.04806(18) Uani 1 1 d U . .
Pd1 Pd 0.780097(19) 0.017890(18) 0.581792(16) 0.03299(8) Uani 1 1 d U B .
C33 C 1.0138(10) 0.2661(9) 0.3720(8) 0.049(2) Uani 0.485(9) 1 d PU B 2
H33A H 1.0926 0.2273 0.3745 0.059 Uiso 0.485(9) 1 calc PR B 2
H33B H 0.9477 0.2319 0.2927 0.059 Uiso 0.485(9) 1 calc PR B 2
C34 C 1.0709(12) 0.4052(9) 0.3992(8) 0.108(4) Uani 0.485(9) 1 d PU B 2
H34A H 0.9923 0.4398 0.3775 0.162 Uiso 0.485(9) 1 calc PR B 2
H34B H 1.1426 0.4261 0.3531 0.162 Uiso 0.485(9) 1 calc PR B 2
H34C H 1.1144 0.4390 0.4845 0.162 Uiso 0.485(9) 1 calc PR B 2
C37 C 0.6346(8) 0.1414(10) 0.3883(9) 0.044(2) Uani 0.342(5) 1 d PDU B 2
H37A H 0.5689 0.0665 0.3308 0.053 Uiso 0.342(5) 1 calc PR B 2
H37B H 0.5961 0.1553 0.4608 0.053 Uiso 0.342(5) 1 calc PR B 2
C38 C 0.6360(9) 0.2492(8) 0.3342(8) 0.042(2) Uani 0.342(5) 1 d PDU B 2
C39 C 0.625(3) 0.3530(16) 0.4029(12) 0.045(3) Uani 0.342(5) 1 d PDU B 2
H39 H 0.6222 0.3601 0.4843 0.054 Uiso 0.342(5) 1 calc PR B 2
C40 C 0.6154(19) 0.4579(15) 0.3484(11) 0.056(3) Uani 0.342(5) 1 d PDU B 2
H40 H 0.5941 0.5274 0.3918 0.067 Uiso 0.342(5) 1 calc PR B 2
C41 C 0.637(2) 0.4528(13) 0.2399(11) 0.044(3) Uani 0.342(5) 1 d PDU B 2
H41 H 0.6374 0.5205 0.2068 0.053 Uiso 0.342(5) 1 calc PR B 2
C42 C 0.659(5) 0.351(2) 0.177(2) 0.039(3) Uani 0.342(5) 1 d PDU B 2
C43 C 0.6801(9) 0.3417(10) 0.0541(8) 0.052(2) Uani 0.342(5) 1 d PDU B 2
H43 H 0.6822 0.4095 0.0206 0.063 Uiso 0.342(5) 1 calc PR B 2
C44 C 0.6966(9) 0.2376(10) -0.0101(9) 0.058(2) Uani 0.342(5) 1 d PDU B 2
H44 H 0.7147 0.2352 -0.0872 0.070 Uiso 0.342(5) 1 calc PR B 2
C45 C 0.688(4) 0.1297(15) 0.0334(15) 0.050(3) Uani 0.342(5) 1 d PDU B 2
H45 H 0.6924 0.0557 -0.0164 0.060 Uiso 0.342(5) 1 calc PR B 2
C46 C 0.673(3) 0.1355(13) 0.1442(14) 0.040(3) Uani 0.342(5) 1 d PDU B 2
H46 H 0.6731 0.0662 0.1749 0.048 Uiso 0.342(5) 1 calc PR B 2
C47 C 0.6563(11) 0.2435(9) 0.2189(8) 0.039(2) Uani 0.342(5) 1 d PDU B 2
S37 S 0.8113(4) 0.1142(4) 0.4287(4) 0.0309(7) Uani 0.342(5) 1 d PDU B 2

loop_
_atom_site_aniso_label
_atom_site_aniso_U_11
_atom_site_aniso_U_22
_atom_site_aniso_U_33
_atom_site_aniso_U_23
_atom_site_aniso_U_13
_atom_site_aniso_U_12
C1 0.0319(13) 0.0567(18) 0.0463(15) 0.0282(14) 0.0012(11) 0.0048(12)
C2 0.0344(15) 0.090(2) 0.0613(19) 0.0529(19) -0.0009(13) 0.0028(15)
C3 0.031(4) 0.077(6) 0.057(5) 0.042(5) 0.009(3) 0.024(4)
C4 0.043(4) 0.086(5) 0.043(3) 0.032(3) 0.010(3) 0.025(3)
C5 0.0381(14) 0.0393(15) 0.0462(15) 0.0135(12) -0.0048(12) 0.0125(12)
C6 0.0429(17) 0.0426(18) 0.095(3) -0.0057(17) -0.0150(17) 0.0180(14)
C7 0.048(2) 0.055(2) 0.130(4) -0.011(2) -0.017(2) 0.0277(17)
C8 0.065(2) 0.049(2) 0.086(3) -0.0022(18) -0.0106(19) 0.0286(17)
C9 0.062(2) 0.0413(18) 0.080(2) -0.0045(17) -0.0128(18) 0.0143(15)
C10 0.0421(16) 0.0481(18) 0.066(2) 0.0029(15) -0.0065(14) 0.0091(13)
C11 0.0353(13) 0.0353(14) 0.0323(12) 0.0106(11) -0.0016(10) 0.0088(11)
C12 0.0368(14) 0.0488(17) 0.0368(14) 0.0148(12) 0.0009(11) 0.0074(12)
C13 0.0503(16) 0.0458(17) 0.0318(13) 0.0149(12) -0.0029(12) 0.0083(13)
C14 0.0456(16) 0.0516(18) 0.0390(15) 0.0131(13) -0.0105(12) 0.0123(13)
C15 0.0354(15) 0.086(3) 0.0519(18) 0.0279(17) -0.0025(13) 0.0176(16)
C16 0.0371(15) 0.069(2) 0.0401(15) 0.0206(14) 0.0020(12) 0.0174(14)
C17 0.037(2) 0.048(3) 0.036(2) 0.016(2) -0.0012(18) 0.011(2)
C18 0.0283(19) 0.042(2) 0.0309(19) 0.0123(16) 0.0004(15) 0.0091(16)
C19 0.049(3) 0.054(4) 0.038(3) 0.009(3) 0.006(2) 0.021(4)
C20 0.042(4) 0.106(7) 0.032(4) 0.020(5) 0.001(4) 0.003(7)
C21 0.036(3) 0.101(5) 0.072(4) 0.064(4) -0.010(3) -0.004(3)
C22 0.028(4) 0.063(5) 0.098(5) 0.048(4) -0.006(4) 0.006(4)
C23 0.040(4) 0.071(5) 0.175(9) 0.059(5) -0.004(7) -0.002(3)
C24 0.049(4) 0.068(5) 0.222(10) 0.037(5) 0.017(6) 0.019(4)
C25 0.065(4) 0.059(4) 0.156(8) -0.009(5) 0.032(7) 0.013(4)
C26 0.060(6) 0.057(4) 0.098(6) -0.010(4) 0.026(6) 0.010(4)
C27 0.028(2) 0.044(3) 0.055(4) 0.010(3) 0.004(3) 0.0091(19)
P1 0.0297(3) 0.0385(4) 0.0332(3) 0.0143(3) -0.0008(3) 0.0087(3)
S1 0.0345(7) 0.0421(11) 0.0275(7) 0.0117(8) 0.0026(5) 0.0113(7)
Cl1 0.0346(3) 0.0590(5) 0.0368(3) 0.0016(3) 0.0021(3) 0.0015(3)
Cl2 0.0485(4) 0.0559(4) 0.0309(3) 0.0190(3) -0.0001(3) -0.0023(3)
Pd1 0.02973(12) 0.04186(14) 0.02619(11) 0.01170(8) 0.00139(7) 0.00873(8)
C33 0.034(5) 0.074(6) 0.049(5) 0.041(5) 0.006(3) 0.013(4)
C34 0.132(9) 0.081(6) 0.079(6) 0.049(5) -0.003(6) -0.037(6)
C37 0.025(4) 0.060(6) 0.050(5) 0.030(5) 0.002(4) 0.010(4)
C38 0.029(4) 0.056(5) 0.044(5) 0.021(4) 0.009(4) 0.012(4)
C39 0.040(6) 0.058(7) 0.032(4) 0.016(5) 0.002(4) 0.006(7)
C40 0.047(6) 0.069(7) 0.065(6) 0.028(6) 0.024(6) 0.024(6)
C41 0.048(8) 0.055(6) 0.038(5) 0.020(4) 0.012(4) 0.024(6)
C42 0.023(7) 0.041(6) 0.056(6) 0.026(4) 0.001(5) 0.006(6)
C43 0.020(4) 0.084(6) 0.050(5) 0.024(4) 0.005(4) 0.008(4)
C44 0.038(5) 0.093(7) 0.048(5) 0.030(4) 0.010(4) 0.016(5)
C45 0.042(7) 0.067(7) 0.028(6) 0.006(5) -0.006(6) 0.004(8)
C46 0.031(5) 0.048(7) 0.041(5) 0.021(5) -0.005(4) 0.013(7)
C47 0.027(4) 0.059(5) 0.037(5) 0.021(4) 0.008(4) 0.015(4)
S37 0.0277(12) 0.043(2) 0.0251(12) 0.0134(14) 0.0046(8) 0.0124(14)

loop_
_atom_type_symbol
_atom_type_description
_atom_type_scat_dispersion_real
_atom_type_scat_dispersion_imag
_atom_type_scat_source
C C 0.0033 0.0016 'International Tables Vol C Tables 4.2.6.8 and 6.1.1.4'
H H 0.0000 0.0000 'International Tables Vol C Tables 4.2.6.8 and 6.1.1.4'
P P 0.1023 0.0942 'International Tables Vol C Tables 4.2.6.8 and 6.1.1.4'
S S 0.1246 0.1234 'International Tables Vol C Tables 4.2.6.8 and 6.1.1.4'
Cl Cl 0.1484 0.1585 'International Tables Vol C Tables 4.2.6.8 and 6.1.1.4'
Pd Pd -0.9988 1.0072 'International Tables Vol C Tables 4.2.6.8 and 6.1.1.4'

loop_
_geom_angle_atom_site_label_1
_geom_angle_atom_site_label_2
_geom_angle_atom_site_label_3
_geom_angle
_geom_angle_site_symmetry_1
_geom_angle_site_symmetry_3
_geom_angle_publ_flag
C2 C1 P1 109.33(19) . . ?
C3 C2 C1 113.6(4) . . ?
C1 C2 C33 109.3(4) . . ?
C3 C2 S37 124.4(5) . . ?
C1 C2 S37 111.3(3) . . ?
C33 C2 S37 107.6(4) . . ?
C3 C2 S1 121.6(5) . . ?
C1 C2 S1 104.2(2) . . ?
C33 C2 S1 100.6(4) . . ?
C2 C3 C4 107.0(6) . . ?
C6 C5 C10 118.8(3) . . ?
C6 C5 P1 120.6(2) . . ?
C10 C5 P1 120.6(2) . . ?
C5 C6 C7 120.2(3) . . ?
C8 C7 C6 120.4(3) . . ?
C7 C8 C9 119.8(3) . . ?
C8 C9 C10 120.0(3) . . ?
C9 C10 C5 120.8(3) . . ?
C16 C11 C12 119.1(2) . . ?
C16 C11 P1 121.4(2) . . ?
C12 C11 P1 119.5(2) . . ?
C13 C12 C11 120.6(3) . . ?
C14 C13 C12 120.0(3) . . ?
C13 C14 C15 119.8(3) . . ?
C14 C15 C16 120.7(3) . . ?
C11 C16 C15 119.9(3) . . ?
C18 C17 S1 112.5(3) . . ?
C19 C18 C27 120.9(5) . . ?
C19 C18 C17 117.2(5) . . ?
C27 C18 C17 121.8(4) . . ?
C18 C19 C20 118.6(6) . . ?
C21 C20 C19 119.7(8) . . ?
C22 C21 C20 121.2(7) . . ?
C21 C22 C27 122.3(11) . . ?
C21 C22 C23 120.3(9) . . ?
C27 C22 C23 117.4(14) . . ?
C24 C23 C22 119.0(11) . . ?
C23 C24 C25 123.9(9) . . ?
C26 C25 C24 116.4(10) . . ?
C25 C26 C27 124.7(11) . . ?
C18 C27 C22 117.1(9) . . ?
C18 C27 C26 124.8(7) . . ?
C22 C27 C26 118.0(10) . . ?
C5 P1 C11 105.03(12) . . ?
C5 P1 C1 104.33(14) . . ?
C11 P1 C1 106.55(12) . . ?
C5 P1 Pd1 113.32(9) . . ?
C11 P1 Pd1 121.32(9) . . ?
C1 P1 Pd1 104.91(10) . . ?
C17 S1 C2 102.1(2) . . ?
C17 S1 Pd1 101.85(17) . . ?
C2 S1 Pd1 101.87(13) . . ?
P1 Pd1 S1 90.14(6) . . ?
P1 Pd1 Cl2 91.45(2) . . ?
S1 Pd1 Cl2 177.85(6) . . ?
P1 Pd1 S37 82.95(11) . . ?
S1 Pd1 S37 13.37(8) . . ?
Cl2 Pd1 S37 166.13(11) . . ?
P1 Pd1 Cl1 174.78(3) . . ?
S1 Pd1 Cl1 85.31(6) . . ?
Cl2 Pd1 Cl1 93.16(3) . . ?
S37 Pd1 Cl1 93.08(11) . . ?
C34 C33 C2 103.8(8) . . ?
C38 C37 S37 114.8(6) . . ?
C39 C38 C47 120.7(9) . . ?
C39 C38 C37 118.1(10) . . ?
C47 C38 C37 121.2(8) . . ?
C38 C39 C40 118.8(11) . . ?
C41 C40 C39 119.7(13) . . ?
C42 C41 C40 119.5(12) . . ?
C41 C42 C47 123.8(15) . . ?
C41 C42 C43 120.5(10) . . ?
C47 C42 C43 115.7(17) . . ?
C44 C43 C42 120.1(11) . . ?
C43 C44 C45 122.6(11) . . ?
C46 C45 C44 118.9(13) . . ?
C45 C46 C47 121.7(12) . . ?
C38 C47 C42 117.0(12) . . ?
C38 C47 C46 122.2(9) . . ?
C42 C47 C46 120.8(12) . . ?
C2 S37 C37 108.4(4) . . ?
C2 S37 Pd1 111.3(2) . . ?
C37 S37 Pd1 101.3(3) . . ?

loop_
_geom_bond_atom_site_label_1
_geom_bond_atom_site_label_2
_geom_bond_distance
_geom_bond_site_symmetry_2
_geom_bond_publ_flag
C1 C2 1.534(4) . ?
C1 P1 1.823(3) . ?
C2 C3 1.495(9) . ?
C2 C33 1.631(10) . ?
C2 S37 1.613(6) . ?
C2 S1 1.963(4) . ?
C3 C4 1.512(10) . ?
C5 C6 1.377(4) . ?
C5 C10 1.383(4) . ?
C5 P1 1.808(3) . ?
C6 C7 1.386(5) . ?
C7 C8 1.366(5) . ?
C8 C9 1.372(5) . ?
C9 C10 1.374(5) . ?
C11 C16 1.382(4) . ?
C11 C12 1.387(4) . ?
C11 P1 1.813(2) . ?
C12 C13 1.385(4) . ?
C13 C14 1.371(4) . ?
C14 C15 1.375(4) . ?
C15 C16 1.386(4) . ?
C17 C18 1.506(5) . ?
C17 S1 1.859(5) . ?
C18 C19 1.353(8) . ?
C18 C27 1.403(6) . ?
C19 C20 1.467(12) . ?
C20 C21 1.333(11) . ?
C21 C22 1.323(19) . ?
C22 C27 1.425(10) . ?
C22 C23 1.461(17) . ?
C23 C24 1.345(12) . ?
C24 C25 1.421(13) . ?
C25 C26 1.326(13) . ?
C26 C27 1.412(10) . ?
P1 Pd1 2.2187(7) . ?
S1 Pd1 2.265(2) . ?
Cl1 Pd1 2.3660(7) . ?
Cl2 Pd1 2.2986(7) . ?
Pd1 S37 2.339(4) . ?
C33 C34 1.525(13) . ?
C37 C38 1.520(11) . ?
C37 S37 1.857(8) . ?
C38 C39 1.345(15) . ?
C38 C47 1.396(10) . ?
C39 C40 1.507(17) . ?
C40 C41 1.322(13) . ?
C41 C42 1.34(2) . ?
C42 C47 1.433(13) . ?
C42 C43 1.48(2) . ?
C43 C44 1.347(13) . ?
C44 C45 1.442(17) . ?
C45 C46 1.327(19) . ?
C46 C47 1.435(14) . ?
